data_2220034
loop_
_publ_author_name
'Zhang, Hao'
'Ma, Yu-Xiang'
'Zhou, Lin'
'Mo, Hai-Zhen'

_publ_section_title
;
 4-(4-Nitrobenzenesulfonamido)pyridinium chloride
;
_journal_coeditor_code ZL2146
_journal_issue 11
_journal_name_full 'Acta Crystallographica Section E'
_journal_page_first o2091
_journal_paper_doi 10.1107/S1600536808032054
_journal_volume 64
_journal_year 2008
_chemical_formula_iupac 'C11 H10 N3 O4 S + , Cl -'
_chemical_formula_moiety 'C11 H10 N3 O4 S + , Cl -'
_chemical_formula_sum 'C11 H10 Cl N3 O4 S'
_chemical_formula_weight 315.73
_chemical_name_systematic
;
4-(4-Nitrobenzenesulfonamido)pyridinium chloride
;
_space_group_IT_number 15
_symmetry_cell_setting monoclinic
_symmetry_space_group_name_Hall '-C 2yc'
_symmetry_space_group_name_H-M 'C 1 2/c 1'
_atom_sites_solution_hydrogens geom
_atom_sites_solution_primary direct
_atom_sites_solution_secondary difmap
_audit_creation_method SHELXL97
_cell_angle_alpha 90.00
_cell_angle_beta 107.77(3)
_cell_angle_gamma 90.00
_cell_formula_units_Z 8
_cell_length_a 37.942(8)
_cell_length_b 5.2446(10)
_cell_length_c 13.713(3)
_cell_measurement_reflns_used 3179
_cell_measurement_temperature 113(2)
_cell_measurement_theta_max 27.1
_cell_measurement_theta_min 2.6
_cell_volume 2598.6(10)
_computing_cell_refinement 'CrystalClear (Rigaku/MSC, 2005)'
_computing_data_collection 'CrystalClear (Rigaku/MSC, 2005)'
_computing_data_reduction 'CrystalClear (Rigaku/MSC, 2005)'
_computing_molecular_graphics 'SHELXTL (Sheldrick, 2008)'
_computing_publication_material 'SHELXTL (Sheldrick, 2008)'
_computing_structure_refinement 'SHELXL97 (Sheldrick, 2008)'
_computing_structure_solution 'SHELXS97 (Sheldrick, 2008)'
_diffrn_ambient_temperature 113(2)
_diffrn_detector_area_resol_mean 7.21
_diffrn_measured_fraction_theta_full 0.995
_diffrn_measured_fraction_theta_max 0.995
_diffrn_measurement_device_type 'Rigaku Saturn CCD area-detector'
_diffrn_measurement_method '\w and \f'
_diffrn_radiation_monochromator confocal
_diffrn_radiation_source 'Rotating anode'
_diffrn_radiation_type MoK\a
_diffrn_radiation_wavelength 0.71073
_diffrn_reflns_av_R_equivalents 0.0433
_diffrn_reflns_av_sigmaI/netI 0.0522
_diffrn_reflns_limit_h_max 48
_diffrn_reflns_limit_h_min -35
_diffrn_reflns_limit_k_max 6
_diffrn_reflns_limit_k_min -6
_diffrn_reflns_limit_l_max 13
_diffrn_reflns_limit_l_min -17
_diffrn_reflns_number 9693
_diffrn_reflns_theta_full 27.12
_diffrn_reflns_theta_max 27.12
_diffrn_reflns_theta_min 2.25
_diffrn_standards_number 0
_exptl_absorpt_coefficient_mu 0.472
_exptl_absorpt_correction_T_max 0.963
_exptl_absorpt_correction_T_min 0.932
_exptl_absorpt_correction_type multi-scan
_exptl_absorpt_process_details '(CrystalClear; Rigaku/MSC, 2005)'
_exptl_crystal_colour colourless
_exptl_crystal_density_diffrn 1.614
_exptl_crystal_density_method 'not measured'
_exptl_crystal_description block
_exptl_crystal_F_000 1296
_exptl_crystal_size_max 0.12
_exptl_crystal_size_mid 0.10
_exptl_crystal_size_min 0.08
_refine_diff_density_max 0.386
_refine_diff_density_min -0.484
_refine_ls_extinction_method none
_refine_ls_goodness_of_fit_ref 1.055
_refine_ls_hydrogen_treatment mixed
_refine_ls_matrix_type full
_refine_ls_number_parameters 189
_refine_ls_number_reflns 2865
_refine_ls_number_restraints 0
_refine_ls_restrained_S_all 1.055
_refine_ls_R_factor_all 0.0539
_refine_ls_R_factor_gt 0.0416
_refine_ls_shift/su_max 0.001
_refine_ls_shift/su_mean 0.000
_refine_ls_structure_factor_coef Fsqd
_refine_ls_weighting_details 'calc w = 1/[\s^2^(Fo^2^)+(0.0506P)^2^+1.967P] where P=(Fo^2^+2Fc^2^)/3'
_refine_ls_weighting_scheme calc
_refine_ls_wR_factor_gt 0.0998
_refine_ls_wR_factor_ref 0.1073
_reflns_number_gt 2330
_reflns_number_total 2865
_reflns_threshold_expression I>2\s(I)
_cod_data_source_file zl2146.cif
_cod_data_source_block I
_cod_original_cell_volume 2598.5(9)
_cod_original_sg_symbol_H-M 'C 2/c'
_cod_database_code 2220034
_cod_database_fobs_code 2220034

loop_
_symmetry_equiv_pos_as_xyz
'x, y, z'
'-x, y, -z+1/2'
'x+1/2, y+1/2, z'
'-x+1/2, y+1/2, -z+1/2'
'-x, -y, -z'
'x, -y, z-1/2'
'-x+1/2, -y+1/2, -z'
'x+1/2, -y+1/2, z-1/2'

loop_
_atom_site_type_symbol
_atom_site_label
_atom_site_fract_x
_atom_site_fract_y
_atom_site_fract_z
_atom_site_U_iso_or_equiv
_atom_site_adp_type
_atom_site_calc_flag
_atom_site_refinement_flags
_atom_site_occupancy
S S1 0.130148(12) 0.37275(10) 0.40268(4) 0.02104(16) Uani d . 1
O O1 0.12396(4) 0.1690(3) 0.32996(12) 0.0268(4) Uani d . 1
O O2 0.14305(4) 0.3226(3) 0.51052(12) 0.0271(4) Uani d . 1
O O3 0.21998(4) 1.2270(3) 0.21517(12) 0.0320(4) Uani d . 1
O O4 0.25562(4) 1.2246(3) 0.37259(12) 0.0334(4) Uani d . 1
N N1 0.05555(5) 1.1001(4) 0.52726(16) 0.0297(5) Uani d . 1
N N2 0.09049(4) 0.5214(4) 0.37499(15) 0.0215(4) Uani d . 1
N N3 0.22877(5) 1.1462(3) 0.30326(14) 0.0246(4) Uani d . 1
C C1 0.08046(5) 0.7177(4) 0.42979(16) 0.0217(4) Uani d . 1
C C2 0.10010(6) 0.7864(4) 0.52953(17) 0.0253(5) Uani d . 1
H H2 0.1227 0.7032 0.5645 0.030 Uiso calc R 1
C C3 0.08643(6) 0.9760(4) 0.57664(18) 0.0284(5) Uani d . 1
H H3 0.0992 1.0196 0.6456 0.034 Uiso calc R 1
C C4 0.03605(6) 1.0410(5) 0.43021(19) 0.0323(5) Uani d . 1
H H4 0.0141 1.1327 0.3966 0.039 Uiso calc R 1
C C5 0.04777(5) 0.8496(4) 0.38013(18) 0.0277(5) Uani d . 1
H H5 0.0338 0.8060 0.3120 0.033 Uiso calc R 1
C C6 0.16110(5) 0.5922(4) 0.37472(16) 0.0190(4) Uani d . 1
C C7 0.15830(5) 0.6369(4) 0.27247(16) 0.0221(5) Uani d . 1
H H7 0.1409 0.5446 0.2196 0.027 Uiso calc R 1
C C8 0.18104(5) 0.8169(4) 0.24842(16) 0.0225(4) Uani d . 1
H H8 0.1797 0.8499 0.1793 0.027 Uiso calc R 1
C C9 0.20570(5) 0.9469(4) 0.32797(16) 0.0196(4) Uani d . 1
C C10 0.20940(5) 0.9012(4) 0.43010(16) 0.0229(5) Uani d . 1
H H10 0.2272 0.9914 0.4827 0.028 Uiso calc R 1
C C11 0.18659(5) 0.7207(4) 0.45380(16) 0.0223(4) Uani d . 1
H H11 0.1884 0.6856 0.5231 0.027 Uiso calc R 1
Cl Cl1 0.038070(13) 0.52540(11) 0.65583(4) 0.02598(16) Uani d . 1
H H1 0.0477(8) 1.233(6) 0.561(2) 0.058(9) Uiso d . 1
H H2A 0.0771(8) 0.504(6) 0.310(2) 0.059(9) Uiso d . 1

loop_
_atom_site_aniso_label
_atom_site_aniso_U_11
_atom_site_aniso_U_22
_atom_site_aniso_U_33
_atom_site_aniso_U_12
_atom_site_aniso_U_13
_atom_site_aniso_U_23
S1 0.0197(2) 0.0190(3) 0.0238(3) 0.00150(18) 0.00570(19) 0.0027(2)
O1 0.0272(7) 0.0204(8) 0.0333(9) 0.0011(6) 0.0101(6) -0.0028(7)
O2 0.0281(7) 0.0289(9) 0.0233(9) 0.0018(6) 0.0062(6) 0.0100(7)
O3 0.0388(8) 0.0284(9) 0.0310(10) -0.0013(7) 0.0137(7) 0.0059(8)
O4 0.0313(8) 0.0372(10) 0.0321(10) -0.0125(7) 0.0103(7) -0.0109(8)
N1 0.0333(10) 0.0246(11) 0.0368(12) -0.0034(8) 0.0190(9) -0.0056(9)
N2 0.0189(8) 0.0234(10) 0.0207(10) 0.0006(7) 0.0038(7) -0.0008(8)
N3 0.0261(8) 0.0216(10) 0.0287(11) -0.0001(7) 0.0124(7) -0.0033(8)
C1 0.0194(9) 0.0231(11) 0.0246(11) -0.0038(8) 0.0097(8) 0.0007(9)
C2 0.0272(10) 0.0249(12) 0.0236(12) -0.0005(8) 0.0074(8) 0.0023(10)
C3 0.0326(11) 0.0301(13) 0.0249(12) -0.0068(9) 0.0126(9) -0.0016(10)
C4 0.0261(10) 0.0329(14) 0.0392(15) 0.0050(9) 0.0117(10) -0.0031(11)
C5 0.0209(9) 0.0322(13) 0.0281(13) 0.0016(8) 0.0046(8) -0.0034(10)
C6 0.0185(8) 0.0186(11) 0.0195(11) 0.0033(7) 0.0055(7) 0.0012(8)
C7 0.0227(9) 0.0222(12) 0.0205(11) 0.0000(8) 0.0050(8) -0.0036(9)
C8 0.0260(9) 0.0239(12) 0.0183(11) 0.0013(8) 0.0081(8) -0.0001(9)
C9 0.0181(8) 0.0205(11) 0.0213(11) 0.0009(7) 0.0078(7) -0.0003(9)
C10 0.0193(9) 0.0277(12) 0.0197(11) 0.0008(8) 0.0030(8) -0.0008(9)
C11 0.0206(9) 0.0275(12) 0.0176(11) 0.0011(8) 0.0041(7) 0.0013(9)
Cl1 0.0256(3) 0.0283(3) 0.0228(3) 0.00156(19) 0.0056(2) -0.0007(2)

loop_
_atom_type_symbol
_atom_type_description
_atom_type_scat_dispersion_real
_atom_type_scat_dispersion_imag
_atom_type_scat_source
C C 0.0033 0.0016 'International Tables Vol C Tables 4.2.6.8 and 6.1.1.4'
H H 0.0000 0.0000 'International Tables Vol C Tables 4.2.6.8 and 6.1.1.4'
N N 0.0061 0.0033 'International Tables Vol C Tables 4.2.6.8 and 6.1.1.4'
O O 0.0106 0.0060 'International Tables Vol C Tables 4.2.6.8 and 6.1.1.4'
S S 0.1246 0.1234 'International Tables Vol C Tables 4.2.6.8 and 6.1.1.4'
Cl Cl 0.1484 0.1585 'International Tables Vol C Tables 4.2.6.8 and 6.1.1.4'

loop_
_geom_angle_atom_site_label_1
_geom_angle_atom_site_label_2
_geom_angle_atom_site_label_3
_geom_angle
O1 S1 O2 120.92(10)
O1 S1 N2 104.52(10)
O2 S1 N2 109.13(10)
O1 S1 C6 108.27(10)
O2 S1 C6 107.63(10)
N2 S1 C6 105.35(9)
C3 N1 C4 121.6(2)
C3 N1 H1 118.5(18)
C4 N1 H1 119.9(18)
C1 N2 S1 127.65(15)
C1 N2 H2A 117(2)
S1 N2 H2A 112.8(19)
O3 N3 O4 123.83(19)
O3 N3 C9 118.12(18)
O4 N3 C9 118.04(18)
C2 C1 N2 124.68(19)
C2 C1 C5 118.6(2)
N2 C1 C5 116.69(19)
C3 C2 C1 119.0(2)
C3 C2 H2 120.5
C1 C2 H2 120.5
N1 C3 C2 121.1(2)
N1 C3 H3 119.5
C2 C3 H3 119.5
N1 C4 C5 120.1(2)
N1 C4 H4 120.0
C5 C4 H4 120.0
C4 C5 C1 119.6(2)
C4 C5 H5 120.2
C1 C5 H5 120.2
C11 C6 C7 121.73(19)
C11 C6 S1 119.82(16)
C7 C6 S1 118.42(15)
C8 C7 C6 119.50(19)
C8 C7 H7 120.3
C6 C7 H7 120.3
C9 C8 C7 118.0(2)
C9 C8 H8 121.0
C7 C8 H8 121.0
C8 C9 C10 123.26(19)
C8 C9 N3 118.51(19)
C10 C9 N3 118.22(18)
C9 C10 C11 118.50(19)
C9 C10 H10 120.8
C11 C10 H10 120.8
C10 C11 C6 118.97(19)
C10 C11 H11 120.5
C6 C11 H11 120.5

loop_
_geom_bond_atom_site_label_1
_geom_bond_atom_site_label_2
_geom_bond_distance
S1 O1 1.4311(16)
S1 O2 1.4331(16)
S1 N2 1.6332(17)
S1 C6 1.768(2)
O3 N3 1.226(2)
O4 N3 1.233(2)
N1 C3 1.330(3)
N1 C4 1.347(3)
N1 H1 0.93(3)
N2 C1 1.394(3)
N2 H2A 0.89(3)
N3 C9 1.468(3)
C1 C2 1.391(3)
C1 C5 1.402(3)
C2 C3 1.371(3)
C2 H2 0.9500
C3 H3 0.9500
C4 C5 1.365(3)
C4 H4 0.9500
C5 H5 0.9500
C6 C11 1.388(3)
C6 C7 1.393(3)
C7 C8 1.385(3)
C7 H7 0.9500
C8 C9 1.381(3)
C8 H8 0.9500
C9 C10 1.385(3)
C10 C11 1.387(3)
C10 H10 0.9500
C11 H11 0.9500

loop_
_geom_hbond_atom_site_label_D
_geom_hbond_atom_site_label_H
_geom_hbond_atom_site_label_A
_geom_hbond_site_symmetry_A
_geom_hbond_distance_DH
_geom_hbond_distance_HA
_geom_hbond_distance_DA
_geom_hbond_angle_DHA
N1 H1 Cl1 1_565 0.93(3) 2.12(3) 3.039(2) 171(3)
N2 H2A Cl1 6_565 0.89(3) 2.18(3) 3.066(2) 173(3)

loop_
_geom_torsion_atom_site_label_1
_geom_torsion_atom_site_label_2
_geom_torsion_atom_site_label_3
_geom_torsion_atom_site_label_4
_geom_torsion
O1 S1 N2 C1 172.50(18)
O2 S1 N2 C1 41.8(2)
C6 S1 N2 C1 -73.5(2)
S1 N2 C1 C2 -14.1(3)
S1 N2 C1 C5 167.25(16)
N2 C1 C2 C3 -177.14(19)
C5 C1 C2 C3 1.5(3)
C4 N1 C3 C2 1.5(3)
C1 C2 C3 N1 -2.4(3)
C3 N1 C4 C5 0.1(3)
N1 C4 C5 C1 -1.0(4)
C2 C1 C5 C4 0.1(3)
N2 C1 C5 C4 178.9(2)
O1 S1 C6 C11 -145.42(16)
O2 S1 C6 C11 -13.15(19)
N2 S1 C6 C11 103.20(18)
O1 S1 C6 C7 36.57(18)
O2 S1 C6 C7 168.84(15)
N2 S1 C6 C7 -74.81(18)
C11 C6 C7 C8 -1.0(3)
S1 C6 C7 C8 176.94(15)
C6 C7 C8 C9 -0.4(3)
C7 C8 C9 C10 1.8(3)
C7 C8 C9 N3 -177.26(17)
O3 N3 C9 C8 15.3(3)
O4 N3 C9 C8 -165.44(18)
O3 N3 C9 C10 -163.75(18)
O4 N3 C9 C10 15.5(3)
C8 C9 C10 C11 -1.7(3)
N3 C9 C10 C11 177.29(17)
C9 C10 C11 C6 0.3(3)
C7 C6 C11 C10 1.1(3)
S1 C6 C11 C10 -176.88(15)
